data_2216141
loop_
_publ_author_name
'Naser Eltaher Eltayeb'
'Siang Guan Teoh'
'Suchada Chantrapromma'
'Hoong-Kun Fun'
'Kamarulazizi Ibrahim'

_publ_section_title
;Aqua{5,5'-dihydroxy-2,2'-[1,2-phenylenebis(nitrilomethylidyne)]diphenolato-\k^4^<i>O</i>,<i>N</i>,<i>N</i>',<i>O</i>'}zinc(II)
 trihydrate
;
_journal_coeditor_code SJ2387
_journal_issue 11
_journal_name_full 'Acta Crystallographica Section E'
_journal_page_first m2838
_journal_page_last m2839
_journal_paper_doi 10.1107/S1600536807052713
_journal_volume 63
_journal_year 2007
_chemical_formula_iupac '[Zn (C20 H14 N2 O4) (H2 O)], 3H2 O'
_chemical_formula_moiety 'C20 H16 N2 O5 Zn, 3(H2 O)'
_chemical_formula_sum 'C20 H22 N2 O8 Zn'
_chemical_formula_weight 483.77
_chemical_name_systematic
'Aqua{5,5'-dihydroxy-2,2'-[1,2-phenylenebis(nitrilomethylidyne)]diphenolato-\k^4^O,<i>N</i>,<i>N</i>',<i>O</i>'}zinc(II) trihydrate'
_space_group_IT_number 2
_symmetry_cell_setting triclinic
_symmetry_space_group_name_Hall '-P 1'
_symmetry_space_group_name_H-M 'P -1'
_atom_sites_solution_hydrogens geom
_atom_sites_solution_primary direct
_atom_sites_solution_secondary difmap
_audit_creation_method SHELXL-97
_cell_angle_alpha 82.1470(10)
_cell_angle_beta 82.3670(10)
_cell_angle_gamma 85.6400(10)
_cell_formula_units_Z 2
_cell_length_a 4.74620(10)
_cell_length_b 13.9290(2)
_cell_length_c 15.1128(2)
_cell_measurement_reflns_used 3830
_cell_measurement_temperature 100.00(10)
_cell_measurement_theta_max 26.00
_cell_measurement_theta_min 1.88
_cell_volume 979.26(3)
_computing_cell_refinement 'APEX2 (Bruker, 2005)'
_computing_data_collection 'APEX2 (Bruker, 2005)'
_computing_data_reduction 'SAINT (Bruker, 2005)'
_computing_molecular_graphics 'SHELXTL (Sheldrick, 1998)'
_computing_publication_material
;
SHELXTL (Sheldrick, 1998) and PLATON (Spek, 2003)
;
_computing_structure_refinement 'SHELXTL (Sheldrick, 1998)'
_computing_structure_solution 'SHELXTL (Sheldrick, 1998)'
_diffrn_ambient_temperature 100.00(10)
_diffrn_detector_area_resol_mean 8.33
_diffrn_measured_fraction_theta_full 0.997
_diffrn_measured_fraction_theta_max 0.997
_diffrn_measurement_device_type
;
Bruker SMART APEXII CCD area-detector
;
_diffrn_measurement_method \w
_diffrn_radiation_monochromator graphite
_diffrn_radiation_source 'fine-focus sealed tube'
_diffrn_radiation_type MoK\a
_diffrn_radiation_wavelength 0.71073
_diffrn_reflns_av_R_equivalents 0.0421
_diffrn_reflns_av_sigmaI/netI 0.0480
_diffrn_reflns_limit_h_max 5
_diffrn_reflns_limit_h_min -5
_diffrn_reflns_limit_k_max 17
_diffrn_reflns_limit_k_min -17
_diffrn_reflns_limit_l_max 18
_diffrn_reflns_limit_l_min -18
_diffrn_reflns_number 13930
_diffrn_reflns_theta_full 26.00
_diffrn_reflns_theta_max 26.00
_diffrn_reflns_theta_min 1.88
_diffrn_standards_number 0
_exptl_absorpt_coefficient_mu 1.308
_exptl_absorpt_correction_T_max 0.9280
_exptl_absorpt_correction_T_min 0.5907
_exptl_absorpt_correction_type multi-scan
_exptl_absorpt_process_details '(SADABS; Bruker, 2005)'
_exptl_crystal_colour Brown
_exptl_crystal_density_diffrn 1.641
_exptl_crystal_density_method 'not measured'
_exptl_crystal_description Needle
_exptl_crystal_F_000 500
_exptl_crystal_size_max 0.45
_exptl_crystal_size_mid 0.44
_exptl_crystal_size_min 0.06
_refine_diff_density_max 0.399
_refine_diff_density_min -0.489
_refine_ls_extinction_method none
_refine_ls_goodness_of_fit_ref 1.027
_refine_ls_hydrogen_treatment mixed
_refine_ls_matrix_type full
_refine_ls_number_parameters 283
_refine_ls_number_reflns 3830
_refine_ls_number_restraints 1
_refine_ls_restrained_S_all 1.027
_refine_ls_R_factor_all 0.0514
_refine_ls_R_factor_gt 0.0389
_refine_ls_shift/su_max 0.001
_refine_ls_shift/su_mean 0.000
_refine_ls_structure_factor_coef Fsqd
_refine_ls_weighting_details 'calc w=1/[\s^2^(Fo^2^)+(0.0324P)^2^+1.1626P] where P=(Fo^2^+2Fc^2^)/3'
_refine_ls_weighting_scheme calc
_refine_ls_wR_factor_gt 0.0814
_refine_ls_wR_factor_ref 0.0882
_reflns_number_gt 3151
_reflns_number_total 3830
_reflns_threshold_expression I>2\s(I)
_cod_data_source_file sj2387.cif
_cod_data_source_block I
_cod_depositor_comments
;
The following automatic conversions were performed:
'_symmetry_cell_setting' value 'Triclinic' changed to 'triclinic'
according to '/home/saulius/struct/CIF-dictionaries/cif_core.dic'
dictionary named 'cif_core.dic' version 2.4.1 from 2010-06-29.

Automatic conversion script
Id: cif_fix_enum 1527 2010-12-29 10:47:43Z saulius 

The following automatic conversions were performed:

'_symmetry_cell_setting' value 'Triclinic' changed to 'triclinic'
according to /home/saulius/struct/CIF-dictionaries/cif_core.dic
dictionary named 'cif_core.dic' version 2.4.1 from 2010-06-29.

Automatic conversion script
Id: cif_fix_values 1715 2011-07-08 13:25:40Z adriana 
;
_cod_database_code 2216141
_cod_database_fobs_code 2216141

loop_
_symmetry_equiv_pos_as_xyz
'x, y, z'
'-x, -y, -z'

loop_
_atom_site_type_symbol
_atom_site_label
_atom_site_fract_x
_atom_site_fract_y
_atom_site_fract_z
_atom_site_U_iso_or_equiv
_atom_site_adp_type
_atom_site_calc_flag
_atom_site_refinement_flags
_atom_site_occupancy
Zn Zn1 0.30697(8) 0.72049(2) 0.26300(2) 0.01785(11) Uani d . 1
O O1 0.5818(5) 0.60560(14) 0.28209(13) 0.0254(5) Uani d . 1
O O2 0.4864(4) 0.79828(13) 0.33907(13) 0.0212(5) Uani d . 1
O O3 1.0486(5) 0.29375(14) 0.25981(14) 0.0261(5) Uani d . 1
H H3A 1.1055 0.3046 0.3062 0.039 Uiso calc R 1
O O4 0.8766(5) 1.06174(14) 0.43613(13) 0.0246(5) Uani d . 1
H H4B 0.9353 1.0162 0.4706 0.037 Uiso calc R 1
N N1 0.1980(5) 0.66784(16) 0.15136(15) 0.0185(5) Uani d . 1
N N2 0.1532(5) 0.84744(16) 0.19188(15) 0.0169(5) Uani d . 1
C C1 0.6230(6) 0.5270(2) 0.24088(18) 0.0189(6) Uani d . 1
C C2 0.8138(7) 0.4521(2) 0.27199(19) 0.0212(6) Uani d . 1
H H2A 0.9083 0.4593 0.3206 0.025 Uiso calc R 1
C C3 0.8651(7) 0.3675(2) 0.23203(19) 0.0206(6) Uani d . 1
C C4 0.7266(7) 0.3553(2) 0.1590(2) 0.0256(7) Uani d . 1
H H4A 0.7608 0.2989 0.1318 0.031 Uiso calc R 1
C C5 0.5405(7) 0.4273(2) 0.1279(2) 0.0249(7) Uani d . 1
H H5A 0.4477 0.4185 0.0794 0.030 Uiso calc R 1
C C6 0.4823(6) 0.5148(2) 0.16609(18) 0.0186(6) Uani d . 1
C C7 0.2848(7) 0.5843(2) 0.12562(19) 0.0209(7) Uani d . 1
H H7A 0.2113 0.5680 0.0759 0.025 Uiso calc R 1
C C8 0.0170(6) 0.7336(2) 0.10196(18) 0.0171(6) Uani d . 1
C C9 -0.1341(7) 0.7108(2) 0.03546(19) 0.0212(7) Uani d . 1
H H9A -0.1256 0.6472 0.0226 0.025 Uiso calc R 1
C C10 -0.2963(7) 0.7814(2) -0.01161(19) 0.0229(7) Uani d . 1
H H10A -0.3921 0.7658 -0.0570 0.027 Uiso calc R 1
C C11 -0.3156(7) 0.8755(2) 0.00914(19) 0.0226(7) Uani d . 1
H H11A -0.4263 0.9228 -0.0223 0.027 Uiso calc R 1
C C12 -0.1730(7) 0.9001(2) 0.07570(18) 0.0210(6) Uani d . 1
H H12A -0.1896 0.9636 0.0891 0.025 Uiso calc R 1
C C13 -0.0037(6) 0.8303(2) 0.12306(18) 0.0170(6) Uani d . 1
C C14 0.2075(6) 0.9345(2) 0.20311(18) 0.0188(6) Uani d . 1
H H14A 0.1272 0.9853 0.1662 0.023 Uiso calc R 1
C C15 0.3774(6) 0.96045(19) 0.26622(18) 0.0171(6) Uani d . 1
C C16 0.4182(7) 1.0602(2) 0.26370(19) 0.0213(7) Uani d . 1
H H16A 0.3286 1.1045 0.2230 0.026 Uiso calc R 1
C C17 0.5840(7) 1.0945(2) 0.3185(2) 0.0246(7) Uani d . 1
H H17A 0.6095 1.1606 0.3144 0.030 Uiso calc R 1
C C18 0.7142(6) 1.0281(2) 0.38088(18) 0.0189(6) Uani d . 1
C C19 0.6798(6) 0.9299(2) 0.38556(18) 0.0188(6) Uani d . 1
H H19A 0.7697 0.8869 0.4271 0.023 Uiso calc R 1
C C20 0.5135(6) 0.89341(19) 0.32953(18) 0.0165(6) Uani d . 1
O O1W -0.0108(5) 0.67205(17) 0.35940(14) 0.0328(6) Uani d . 1
H H2W1 -0.1094 0.6304 0.3435 0.049 Uiso d R 1
H H1W1 -0.1175 0.7232 0.3651 0.049 Uiso d R 1
O O2W 0.2688(6) 0.50060(16) 0.45460(16) 0.0441(7) Uani d . 1
H H1W2 0.3130 0.5479 0.4146 0.066 Uiso d R 1
H H2W2 0.2341 0.5225 0.5050 0.066 Uiso d R 1
O O3W 0.2523(5) 0.31908(15) 0.41217(14) 0.0268(5) Uani d D 1
H H2W3 0.2690 0.3772 0.4216 0.040 Uiso d R 1
H H1W3 0.400(6) 0.289(2) 0.429(2) 0.040 Uiso d D 1
O O4W 0.2536(5) 0.75935(14) 0.51765(13) 0.0250(5) Uani d . 1
H H1W4 0.2389 0.8198 0.5220 0.037 Uiso d R 1
H H2W4 0.3054 0.7527 0.4627 0.037 Uiso d R 1

loop_
_atom_site_aniso_label
_atom_site_aniso_U_11
_atom_site_aniso_U_22
_atom_site_aniso_U_33
_atom_site_aniso_U_12
_atom_site_aniso_U_13
_atom_site_aniso_U_23
Zn1 0.0192(2) 0.01691(18) 0.01923(18) -0.00110(14) -0.00642(14) -0.00494(12)
O1 0.0318(13) 0.0187(10) 0.0301(11) 0.0039(10) -0.0159(10) -0.0103(9)
O2 0.0263(12) 0.0143(10) 0.0257(10) -0.0019(9) -0.0108(10) -0.0045(8)
O3 0.0284(13) 0.0196(11) 0.0317(11) 0.0047(10) -0.0092(10) -0.0064(9)
O4 0.0263(13) 0.0205(11) 0.0310(11) -0.0017(10) -0.0142(10) -0.0074(9)
N1 0.0186(14) 0.0172(12) 0.0208(12) -0.0036(11) -0.0041(11) -0.0035(10)
N2 0.0152(13) 0.0186(12) 0.0192(12) -0.0008(10) -0.0063(10) -0.0064(9)
C1 0.0182(16) 0.0177(14) 0.0208(14) -0.0032(13) -0.0006(13) -0.0033(11)
C2 0.0222(17) 0.0214(15) 0.0218(14) -0.0029(13) -0.0070(13) -0.0045(12)
C3 0.0193(16) 0.0156(14) 0.0250(15) -0.0007(13) 0.0023(13) -0.0010(11)
C4 0.0306(19) 0.0208(15) 0.0277(16) -0.0002(14) -0.0037(15) -0.0116(12)
C5 0.0272(18) 0.0268(16) 0.0234(15) -0.0002(14) -0.0074(14) -0.0088(13)
C6 0.0175(16) 0.0190(14) 0.0200(14) -0.0028(13) -0.0022(13) -0.0041(11)
C7 0.0224(17) 0.0219(15) 0.0211(14) -0.0056(13) -0.0060(13) -0.0070(12)
C8 0.0141(15) 0.0207(14) 0.0169(13) -0.0032(12) -0.0020(12) -0.0022(11)
C9 0.0227(17) 0.0186(14) 0.0236(15) -0.0048(13) -0.0046(13) -0.0037(12)
C10 0.0211(17) 0.0291(16) 0.0204(14) -0.0040(14) -0.0068(13) -0.0047(12)
C11 0.0216(17) 0.0257(16) 0.0204(14) 0.0006(14) -0.0051(13) -0.0017(12)
C12 0.0203(17) 0.0226(15) 0.0206(14) -0.0014(13) -0.0021(13) -0.0047(12)
C13 0.0140(15) 0.0211(14) 0.0160(13) -0.0038(12) -0.0009(12) -0.0027(11)
C14 0.0176(16) 0.0192(14) 0.0192(14) 0.0015(13) -0.0028(13) -0.0023(11)
C15 0.0167(16) 0.0174(14) 0.0175(13) -0.0021(12) -0.0002(12) -0.0042(11)
C16 0.0245(17) 0.0172(14) 0.0228(15) 0.0003(13) -0.0086(13) -0.0005(12)
C17 0.0326(19) 0.0144(14) 0.0294(16) -0.0029(14) -0.0104(15) -0.0043(12)
C18 0.0169(16) 0.0195(14) 0.0221(14) -0.0038(13) -0.0040(13) -0.0066(12)
C19 0.0185(16) 0.0177(14) 0.0215(14) 0.0010(13) -0.0069(13) -0.0033(11)
C20 0.0152(15) 0.0145(13) 0.0206(14) -0.0002(12) -0.0013(12) -0.0060(11)
O1W 0.0326(14) 0.0409(13) 0.0280(12) -0.0171(11) 0.0019(11) -0.0126(10)
O2W 0.070(2) 0.0225(12) 0.0439(14) 0.0046(13) -0.0254(14) -0.0063(10)
O3W 0.0268(13) 0.0195(11) 0.0361(12) 0.0014(10) -0.0103(11) -0.0053(9)
O4W 0.0329(13) 0.0201(10) 0.0241(11) -0.0022(10) -0.0083(10) -0.0053(8)

loop_
_atom_type_symbol
_atom_type_description
_atom_type_scat_dispersion_real
_atom_type_scat_dispersion_imag
_atom_type_scat_source
C C 0.0033 0.0016 'International Tables Vol C Tables 4.2.6.8 and 6.1.1.4'
H H 0.0000 0.0000 'International Tables Vol C Tables 4.2.6.8 and 6.1.1.4'
N N 0.0061 0.0033 'International Tables Vol C Tables 4.2.6.8 and 6.1.1.4'
O O 0.0106 0.0060 'International Tables Vol C Tables 4.2.6.8 and 6.1.1.4'
Zn Zn 0.2839 1.4301 'International Tables Vol C Tables 4.2.6.8 and 6.1.1.4'

loop_
_geom_angle_atom_site_label_1
_geom_angle_atom_site_label_2
_geom_angle_atom_site_label_3
_geom_angle
O2 Zn1 O1 93.81(8)
O2 Zn1 O1W 96.57(8)
O1 Zn1 O1W 97.05(10)
O2 Zn1 N1 161.27(9)
O1 Zn1 N1 89.57(8)
O1W Zn1 N1 101.29(9)
O2 Zn1 N2 90.02(8)
O1 Zn1 N2 154.17(9)
O1W Zn1 N2 107.88(10)
N1 Zn1 N2 79.23(9)
C1 O1 Zn1 129.69(18)
C20 O2 Zn1 129.08(17)
C3 O3 H3A 109.5
C18 O4 H4B 109.5
C7 N1 C8 121.3(2)
C7 N1 Zn1 125.6(2)
C8 N1 Zn1 113.17(17)
C14 N2 C13 121.7(2)
C14 N2 Zn1 125.19(19)
C13 N2 Zn1 112.96(17)
O1 C1 C2 118.8(2)
O1 C1 C6 122.9(3)
C2 C1 C6 118.3(2)
C3 C2 C1 121.6(3)
C3 C2 H2A 119.2
C1 C2 H2A 119.2
O3 C3 C2 123.4(3)
O3 C3 C4 116.5(2)
C2 C3 C4 120.1(3)
C5 C4 C3 119.1(3)
C5 C4 H4A 120.5
C3 C4 H4A 120.5
C4 C5 C6 122.8(3)
C4 C5 H5A 118.6
C6 C5 H5A 118.6
C5 C6 C1 118.1(3)
C5 C6 C7 116.6(2)
C1 C6 C7 125.3(3)
N1 C7 C6 126.4(3)
N1 C7 H7A 116.8
C6 C7 H7A 116.8
C9 C8 N1 125.3(3)
C9 C8 C13 119.2(3)
N1 C8 C13 115.4(2)
C10 C9 C8 120.9(3)
C10 C9 H9A 119.6
C8 C9 H9A 119.6
C9 C10 C11 119.6(3)
C9 C10 H10A 120.2
C11 C10 H10A 120.2
C12 C11 C10 120.9(3)
C12 C11 H11A 119.5
C10 C11 H11A 119.5
C11 C12 C13 120.4(3)
C11 C12 H12A 119.8
C13 C12 H12A 119.8
C12 C13 N2 125.2(3)
C12 C13 C8 118.9(3)
N2 C13 C8 115.9(2)
N2 C14 C15 126.8(3)
N2 C14 H14A 116.6
C15 C14 H14A 116.6
C16 C15 C20 118.0(3)
C16 C15 C14 117.0(3)
C20 C15 C14 125.0(3)
C17 C16 C15 122.8(3)
C17 C16 H16A 118.6
C15 C16 H16A 118.6
C16 C17 C18 118.6(3)
C16 C17 H17A 120.7
C18 C17 H17A 120.7
O4 C18 C19 120.6(3)
O4 C18 C17 118.9(2)
C19 C18 C17 120.4(3)
C18 C19 C20 121.8(3)
C18 C19 H19A 119.1
C20 C19 H19A 119.1
O2 C20 C19 118.3(2)
O2 C20 C15 123.4(2)
C19 C20 C15 118.3(2)
Zn1 O1W H2W1 113.9
Zn1 O1W H1W1 102.4
H2W1 O1W H1W1 107.7
H1W2 O2W H2W2 107.7
H2W3 O3W H1W3 103.5
H1W4 O4W H2W4 107.7

loop_
_geom_bond_atom_site_label_1
_geom_bond_atom_site_label_2
_geom_bond_distance
Zn1 O2 1.9905(19)
Zn1 O1 2.001(2)
Zn1 O1W 2.038(2)
Zn1 N1 2.069(2)
Zn1 N2 2.075(2)
O1 C1 1.322(3)
O2 C20 1.327(3)
O3 C3 1.354(3)
O3 H3A 0.8200
O4 C18 1.358(3)
O4 H4B 0.8200
N1 C7 1.298(3)
N1 C8 1.414(4)
N2 C14 1.296(3)
N2 C13 1.412(3)
C1 C2 1.402(4)
C1 C6 1.422(4)
C2 C3 1.387(4)
C2 H2A 0.9300
C3 C4 1.393(4)
C4 C5 1.361(4)
C4 H4A 0.9300
C5 C6 1.411(4)
C5 H5A 0.9300
C6 C7 1.429(4)
C7 H7A 0.9300
C8 C9 1.392(4)
C8 C13 1.419(4)
C9 C10 1.380(4)
C9 H9A 0.9300
C10 C11 1.382(4)
C10 H10A 0.9300
C11 C12 1.378(4)
C11 H11A 0.9300
C12 C13 1.396(4)
C12 H12A 0.9300
C14 C15 1.426(4)
C14 H14A 0.9300
C15 C16 1.412(4)
C15 C20 1.426(4)
C16 C17 1.368(4)
C16 H16A 0.9300
C17 C18 1.398(4)
C17 H17A 0.9300
C18 C19 1.381(4)
C19 C20 1.399(4)
C19 H19A 0.9300
O1W H2W1 0.8501
O1W H1W1 0.8500
O2W H1W2 0.8498
O2W H2W2 0.8499
O3W H2W3 0.8516
O3W H1W3 0.838(18)
O4W H1W4 0.8499
O4W H2W4 0.8499

loop_
_geom_hbond_atom_site_label_D
_geom_hbond_atom_site_label_H
_geom_hbond_atom_site_label_A
_geom_hbond_site_symmetry_A
_geom_hbond_distance_DH
_geom_hbond_distance_HA
_geom_hbond_distance_DA
_geom_hbond_angle_DHA
_geom_hbond_publ_flag
O3 H3A O3W 1_655 0.82 1.8700 2.688(3) 175 y
O4 H4B O4 2_776 0.82 1.9316 2.728(3) 164 y
O1W H1W1 O2 1_455 0.85 2.1372 2.879(3) 146 y
O2W H1W2 O1 1_555 0.85 2.3068 3.066(3) 149 y
O2W H1W2 O1W 1_555 0.85 2.3644 2.936(3) 125 y
O3W H1W3 O4W 2_666 0.85(2) 1.95(2) 2.788(3) 169(3) y
O4W H1W4 O4 2_676 0.85 1.8652 2.685(3) 161 y
O1W H2W1 O1 1_455 0.85 1.9117 2.670(3) 148 y
O2W H2W2 O2W 2_566 0.85 2.4185 2.732(4) 103 y
O3W H2W3 O2W 1_555 0.85 1.8539 2.701(3) 173 y
O4W H2W4 O2 1_555 0.85 1.9911 2.774(3) 153 y

loop_
_geom_torsion_atom_site_label_1
_geom_torsion_atom_site_label_2
_geom_torsion_atom_site_label_3
_geom_torsion_atom_site_label_4
_geom_torsion
O2 Zn1 O1 C1 -169.1(2)
O1W Zn1 O1 C1 93.8(3)
N1 Zn1 O1 C1 -7.6(3)
N2 Zn1 O1 C1 -71.2(3)
O1 Zn1 O2 C20 146.0(2)
O1W Zn1 O2 C20 -116.5(2)
N1 Zn1 O2 C20 46.0(4)
N2 Zn1 O2 C20 -8.5(2)
O2 Zn1 N1 C7 107.0(3)
O1 Zn1 N1 C7 6.4(3)
O1W Zn1 N1 C7 -90.7(3)
N2 Zn1 N1 C7 163.0(3)
O2 Zn1 N1 C8 -71.9(4)
O1 Zn1 N1 C8 -172.57(19)
O1W Zn1 N1 C8 90.3(2)
N2 Zn1 N1 C8 -15.98(19)
O2 Zn1 N2 C14 4.4(2)
O1 Zn1 N2 C14 -94.4(3)
O1W Zn1 N2 C14 101.3(2)
N1 Zn1 N2 C14 -160.2(3)
O2 Zn1 N2 C13 179.72(19)
O1 Zn1 N2 C13 80.9(3)
O1W Zn1 N2 C13 -83.36(19)
N1 Zn1 N2 C13 15.15(19)
Zn1 O1 C1 C2 -174.6(2)
Zn1 O1 C1 C6 5.5(4)
O1 C1 C2 C3 179.6(3)
C6 C1 C2 C3 -0.4(4)
C1 C2 C3 O3 179.7(3)
C1 C2 C3 C4 0.2(5)
O3 C3 C4 C5 -179.7(3)
C2 C3 C4 C5 -0.2(5)
C3 C4 C5 C6 0.5(5)
C4 C5 C6 C1 -0.7(5)
C4 C5 C6 C7 179.2(3)
O1 C1 C6 C5 -179.4(3)
C2 C1 C6 C5 0.6(4)
O1 C1 C6 C7 0.7(5)
C2 C1 C6 C7 -179.3(3)
C8 N1 C7 C6 175.4(3)
Zn1 N1 C7 C6 -3.4(4)
C5 C6 C7 N1 178.5(3)
C1 C6 C7 N1 -1.6(5)
C7 N1 C8 C9 14.6(4)
Zn1 N1 C8 C9 -166.5(2)
C7 N1 C8 C13 -164.6(3)
Zn1 N1 C8 C13 14.4(3)
N1 C8 C9 C10 -177.3(3)
C13 C8 C9 C10 1.8(4)
C8 C9 C10 C11 -1.8(5)
C9 C10 C11 C12 0.6(5)
C10 C11 C12 C13 0.6(5)
C11 C12 C13 N2 179.5(3)
C11 C12 C13 C8 -0.5(4)
C14 N2 C13 C12 -16.6(4)
Zn1 N2 C13 C12 167.9(2)
C14 N2 C13 C8 163.4(3)
Zn1 N2 C13 C8 -12.1(3)
C9 C8 C13 C12 -0.7(4)
N1 C8 C13 C12 178.5(3)
C9 C8 C13 N2 179.3(3)
N1 C8 C13 N2 -1.5(4)
C13 N2 C14 C15 -175.9(3)
Zn1 N2 C14 C15 -0.9(4)
N2 C14 C15 C16 177.1(3)
N2 C14 C15 C20 -1.2(5)
C20 C15 C16 C17 0.7(5)
C14 C15 C16 C17 -177.8(3)
C15 C16 C17 C18 -1.2(5)
C16 C17 C18 O4 -179.3(3)
C16 C17 C18 C19 1.2(5)
O4 C18 C19 C20 179.9(3)
C17 C18 C19 C20 -0.6(5)
Zn1 O2 C20 C19 -172.2(2)
Zn1 O2 C20 C15 9.0(4)
C18 C19 C20 O2 -178.8(3)
C18 C19 C20 C15 0.0(4)
C16 C15 C20 O2 178.8(3)
C14 C15 C20 O2 -2.9(5)
C16 C15 C20 C19 0.0(4)
C14 C15 C20 C19 178.3(3)
